data_4022169
loop_
_publ_author_name
'Alexei Ilyin'
'Volodymyr Kysil'
'Mikhail Krasavin'
'Irina Kurashvili'
'Alexandre V. Ivachtchenko'

_publ_section_title
;
 Complexity-Enhancing Acid-Promoted Rearrangement of Tricyclic
 Products of Tandem Ugi 4CC/Intramolecular Diels-Alder Reaction
;
_journal_name_full 'Journal of Organic Chemistry'
_journal_page_first 9544
_journal_page_last 9547
_journal_paper_doi 10.1021/jo061825f
_journal_volume 71
_journal_year 2006
_chemical_formula_moiety '2(C26 H26 N2 O5), C H4 O'
_chemical_formula_sum 'C53 H56 N4 O11'
_chemical_formula_weight 925.02
_chemical_name_systematic
; 
 ? 
;
_space_group_IT_number 61
_space_group_name_Hall '-P 2ac 2ab'
_space_group_name_H-M_alt 'P b c a'
_symmetry_cell_setting orthorhombic
_symmetry_space_group_name_Hall '-P 2ac 2ab'
_symmetry_space_group_name_H-M 'P b c a'
_atom_sites_solution_hydrogens mixed
_atom_sites_solution_primary direct
_atom_sites_solution_secondary difmap
_audit_creation_method SHELXL-97
_cell_angle_alpha 90.00
_cell_angle_beta 90.00
_cell_angle_gamma 90.00
_cell_formula_units_Z 8
_cell_length_a 12.3013(17)
_cell_length_b 25.064(4)
_cell_length_c 30.495(4)
_cell_measurement_reflns_used 1118
_cell_measurement_temperature 120(2)
_cell_measurement_theta_max 13.7
_cell_measurement_theta_min 2.8
_cell_volume 9402(2)
_computing_cell_refinement 'SAINTPlus (Bruker, 1998a)'
_computing_data_collection 'SMART (Bruker, 1998b)'
_computing_data_reduction 'SAINTPlus (Bruker, 1998a)'
_computing_molecular_graphics 'SHELXTL ver. 5.1 (Sheldrick, 1998b)'
_computing_publication_material 'SHELXTL ver. 5.1 (Sheldrick, 1998b)'
_computing_structure_refinement 'SHELXTL ver. 5.1 (Sheldrick, 1998b)'
_computing_structure_solution 'SHELXTL ver. 5.1 (Sheldrick, 1998b)'
_diffrn_ambient_temperature 120(2)
_diffrn_measured_fraction_theta_full 0.999
_diffrn_measured_fraction_theta_max 0.999
_diffrn_measurement_device_type 'Bruker SMART 1000 CCD area detector'
_diffrn_measurement_method 'phi and omega scans'
_diffrn_radiation_monochromator graphite
_diffrn_radiation_source 'normal-focus sealed tube'
_diffrn_radiation_type MoK\a
_diffrn_radiation_wavelength 0.71073
_diffrn_reflns_av_R_equivalents 0.0952
_diffrn_reflns_av_sigmaI/netI 0.1741
_diffrn_reflns_limit_h_max 15
_diffrn_reflns_limit_h_min -15
_diffrn_reflns_limit_k_max 30
_diffrn_reflns_limit_k_min -30
_diffrn_reflns_limit_l_max 37
_diffrn_reflns_limit_l_min -37
_diffrn_reflns_number 67056
_diffrn_reflns_theta_full 26.00
_diffrn_reflns_theta_max 26.00
_diffrn_reflns_theta_min 1.62
_exptl_absorpt_coefficient_mu 0.092
_exptl_absorpt_correction_type none
_exptl_crystal_colour colorless
_exptl_crystal_density_diffrn 1.307
_exptl_crystal_density_method 'not measured'
_exptl_crystal_description needle
_exptl_crystal_F_000 3920
_exptl_crystal_size_max 0.15
_exptl_crystal_size_mid 0.02
_exptl_crystal_size_min 0.02
_refine_diff_density_max 0.642
_refine_diff_density_min -0.546
_refine_diff_density_rms 0.066
_refine_ls_extinction_method none
_refine_ls_goodness_of_fit_ref 0.801
_refine_ls_hydrogen_treatment constr
_refine_ls_matrix_type full
_refine_ls_number_parameters 555
_refine_ls_number_reflns 9235
_refine_ls_number_restraints 0
_refine_ls_restrained_S_all 0.801
_refine_ls_R_factor_all 0.2863
_refine_ls_R_factor_gt 0.0641
_refine_ls_shift/su_max 0.001
_refine_ls_shift/su_mean 0.000
_refine_ls_structure_factor_coef Fsqd
_refine_ls_weighting_details 'calc w=1/[\s^2^(Fo^2^)+(0.0020P)^2^] where P=(Fo^2^+2Fc^2^)/3'
_refine_ls_weighting_scheme calc
_refine_ls_wR_factor_gt 0.0746
_refine_ls_wR_factor_ref 0.0941
_reflns_number_gt 2046
_reflns_number_total 9235
_reflns_threshold_expression I>2\s(I)
_cod_data_source_file jo061825fsi20060920_034634.cif
_cod_depositor_comments
;
The following automatic conversions were performed:
'_symmetry_cell_setting' value 'Orthorhombic' changed to 'orthorhombic'
according to '/home/saulius/struct/CIF-dictionaries/cif_core.dic'
dictionary named 'cif_core.dic' version 2.4.1 from 2010-06-29.

Automatic conversion script
Id: cif_fix_enum 1527 2010-12-29 10:47:43Z saulius 
;
_cod_database_code 4022169

loop_
_symmetry_equiv_pos_as_xyz
'x, y, z'
'-x+1/2, -y, z+1/2'
'-x, y+1/2, -z+1/2'
'x+1/2, -y+1/2, -z'
'-x, -y, -z'
'x-1/2, y, -z-1/2'
'x, -y-1/2, z-1/2'
'-x-1/2, y-1/2, z'

loop_
_atom_site_label
_atom_site_type_symbol
_atom_site_fract_x
_atom_site_fract_y
_atom_site_fract_z
_atom_site_U_iso_or_equiv
_atom_site_adp_type
_atom_site_occupancy
_atom_site_symmetry_multiplicity
_atom_site_calc_flag
_atom_site_refinement_flags
O1 O 0.0196(3) 0.32793(13) 0.04608(12) 0.0290(10) Uani 1 1 d .
O2 O -0.0661(3) 0.24602(13) -0.09028(12) 0.0366(11) Uani 1 1 d .
O3 O 0.1076(3) 0.35025(15) 0.10797(12) 0.0376(12) Uani 1 1 d .
O4 O 0.2324(3) 0.20556(13) 0.01318(12) 0.0280(11) Uani 1 1 d .
O5 O 0.0467(3) 0.44476(15) 0.02716(13) 0.0470(13) Uani 1 1 d .
O1' O 0.2618(3) 0.24805(13) -0.16152(12) 0.0309(11) Uani 1 1 d .
O2' O 0.0344(3) 0.20139(14) -0.27984(12) 0.0370(11) Uani 1 1 d .
O3' O 0.3441(3) 0.24350(16) -0.09671(13) 0.0500(14) Uani 1 1 d .
O4' O 0.2154(3) 0.07785(13) -0.17193(13) 0.0372(12) Uani 1 1 d .
O5' O 0.4480(3) 0.30959(14) -0.28877(12) 0.0371(12) Uani 1 1 d .
N1 N -0.0136(3) 0.32972(17) -0.06963(15) 0.0255(12) Uani 1 1 d .
N2 N 0.0555(4) 0.22126(15) -0.00663(14) 0.0269(13) Uani 1 1 d .
N1' N 0.2057(3) 0.23595(17) -0.27459(15) 0.0240(12) Uani 1 1 d .
N2' N 0.1156(3) 0.14936(16) -0.19771(15) 0.0276(13) Uani 1 1 d .
C1 C -0.0384(4) 0.2779(2) -0.0630(2) 0.0291(17) Uani 1 1 d .
C2 C 0.0143(4) 0.35926(19) -0.03011(18) 0.0285(16) Uani 1 1 d .
H2A H 0.0792 0.3823 -0.0359 0.034 Uiso 1 1 calc R
C3 C 0.0451(4) 0.3148(2) 0.00162(18) 0.0211(15) Uani 1 1 d .
C4 C 0.1119(5) 0.3348(2) 0.0711(2) 0.0301(17) Uani 1 1 d .
C5 C 0.2115(4) 0.3219(2) 0.04344(16) 0.0247(15) Uani 1 1 d .
H5A H 0.2604 0.2969 0.0590 0.030 Uiso 1 1 calc R
H5B H 0.2523 0.3547 0.0361 0.030 Uiso 1 1 calc R
C6 C 0.1644(4) 0.2960(2) 0.00202(18) 0.0262(16) Uani 1 1 d .
H6A H 0.2037 0.3085 -0.0248 0.031 Uiso 1 1 calc R
C7 C 0.1609(5) 0.2361(2) 0.00373(19) 0.0279(16) Uani 1 1 d .
C8 C -0.0166(4) 0.26596(19) -0.01455(17) 0.0247(15) Uani 1 1 d .
H8A H -0.0863 0.2615 0.0019 0.030 Uiso 1 1 calc R
C9 C -0.0234(4) 0.3564(2) -0.11214(17) 0.0355(17) Uani 1 1 d .
H9A H -0.0844 0.3821 -0.1111 0.043 Uiso 1 1 calc R
H9B H -0.0396 0.3296 -0.1351 0.043 Uiso 1 1 calc R
C10 C 0.0815(3) 0.38587(16) -0.12391(11) 0.0250(16) Uani 1 1 d G
C11 C 0.0791(3) 0.43933(16) -0.13600(11) 0.0399(18) Uani 1 1 d G
H11A H 0.0119 0.4579 -0.1370 0.048 Uiso 1 1 calc R
C12 C 0.1751(4) 0.46555(12) -0.14669(11) 0.047(2) Uani 1 1 d G
H12A H 0.1735 0.5021 -0.1550 0.057 Uiso 1 1 calc R
C13 C 0.2735(3) 0.4383(2) -0.14528(11) 0.054(2) Uani 1 1 d G
H13A H 0.3391 0.4563 -0.1526 0.065 Uiso 1 1 calc R
C14 C 0.2759(3) 0.3849(2) -0.13318(12) 0.058(2) Uani 1 1 d G
H14A H 0.3431 0.3663 -0.1322 0.069 Uiso 1 1 calc R
C15 C 0.1799(4) 0.35864(12) -0.12250(11) 0.0368(18) Uani 1 1 d G
H15A H 0.1816 0.3221 -0.1142 0.044 Uiso 1 1 calc R
C16 C -0.0795(4) 0.39373(19) -0.01281(17) 0.0273(16) Uani 1 1 d .
H16A H -0.1136 0.4123 -0.0380 0.033 Uiso 1 1 calc R
H16B H -0.1351 0.3699 0.0001 0.033 Uiso 1 1 calc R
C17 C -0.0489(5) 0.4344(2) 0.0206(2) 0.0377(19) Uani 1 1 d .
C18 C -0.1372(4) 0.4609(2) 0.04397(17) 0.051(2) Uani 1 1 d .
H18A H -0.1069 0.4865 0.0649 0.076 Uiso 1 1 calc R
H18B H -0.1804 0.4342 0.0597 0.076 Uiso 1 1 calc R
H18C H -0.1837 0.4797 0.0229 0.076 Uiso 1 1 calc R
C19 C 0.0168(3) 0.16763(11) -0.00686(15) 0.0365(18) Uani 1 1 d G
C20 C 0.0489(3) 0.13286(18) -0.03992(12) 0.0397(18) Uani 1 1 d G
C21 C 0.0078(3) 0.08121(16) -0.04114(12) 0.0433(19) Uani 1 1 d G
C22 C -0.0653(3) 0.06433(11) -0.00928(15) 0.0434(19) Uani 1 1 d G
H22A H -0.0933 0.0290 -0.0101 0.052 Uiso 1 1 calc R
C23 C -0.0974(3) 0.09910(18) 0.02378(12) 0.0442(19) Uani 1 1 d G
H23A H -0.1474 0.0876 0.0456 0.053 Uiso 1 1 calc R
C24 C -0.0563(3) 0.15075(15) 0.02500(11) 0.045(2) Uani 1 1 d G
H24A H -0.0783 0.1745 0.0476 0.054 Uiso 1 1 calc R
C25 C 0.1286(4) 0.15185(19) -0.07295(17) 0.0459(19) Uani 1 1 d .
H25A H 0.1482 0.1889 -0.0666 0.069 Uiso 1 1 calc R
H25B H 0.0963 0.1497 -0.1023 0.069 Uiso 1 1 calc R
H25C H 0.1939 0.1295 -0.0718 0.069 Uiso 1 1 calc R
C26 C 0.0393(5) 0.0430(2) -0.07722(19) 0.069(2) Uani 1 1 d .
H26A H 0.0912 0.0604 -0.0970 0.103 Uiso 1 1 calc R
H26B H -0.0257 0.0327 -0.0937 0.103 Uiso 1 1 calc R
H26C H 0.0728 0.0111 -0.0644 0.103 Uiso 1 1 calc R
C1' C 0.1162(5) 0.2133(2) -0.2586(2) 0.0289(17) Uani 1 1 d .
C2' C 0.2932(4) 0.2475(2) -0.24212(17) 0.0243(15) Uani 1 1 d .
H2'A H 0.3631 0.2312 -0.2522 0.029 Uiso 1 1 calc R
C3' C 0.2503(4) 0.2170(2) -0.20148(19) 0.0257(15) Uani 1 1 d .
C4' C 0.3279(5) 0.2228(3) -0.1314(2) 0.0385(19) Uani 1 1 d .
C5' C 0.3679(4) 0.1704(2) -0.14924(17) 0.0339(17) Uani 1 1 d .
H5'A H 0.3542 0.1412 -0.1281 0.041 Uiso 1 1 calc R
H5'B H 0.4468 0.1720 -0.1555 0.041 Uiso 1 1 calc R
C6' C 0.3040(4) 0.1617(2) -0.19091(18) 0.0281(16) Uani 1 1 d .
H6'A H 0.3529 0.1503 -0.2153 0.034 Uiso 1 1 calc R
C7' C 0.2104(5) 0.1226(2) -0.18528(19) 0.0340(17) Uani 1 1 d .
C8' C 0.1300(4) 0.20503(19) -0.21034(18) 0.0248(15) Uani 1 1 d .
H8'A H 0.0814 0.2291 -0.1931 0.030 Uiso 1 1 calc R
C9' C 0.2181(4) 0.2473(2) -0.32061(17) 0.0291(16) Uani 1 1 d .
H9'A H 0.1833 0.2182 -0.3375 0.035 Uiso 1 1 calc R
H9'B H 0.2966 0.2469 -0.3278 0.035 Uiso 1 1 calc R
C10' C 0.1704(3) 0.30043(11) -0.33605(13) 0.0228(15) Uani 1 1 d G
C11' C 0.1977(2) 0.31868(15) -0.37765(11) 0.0353(17) Uani 1 1 d G
H11B H 0.2451 0.2983 -0.3957 0.042 Uiso 1 1 calc R
C12' C 0.1557(3) 0.36671(17) -0.39288(9) 0.053(2) Uani 1 1 d G
H12B H 0.1744 0.3792 -0.4213 0.064 Uiso 1 1 calc R
C13' C 0.0863(3) 0.39648(11) -0.36650(14) 0.0443(19) Uani 1 1 d G
H13B H 0.0576 0.4293 -0.3769 0.053 Uiso 1 1 calc R
C14' C 0.0590(2) 0.37823(14) -0.32489(12) 0.0340(17) Uani 1 1 d G
H14B H 0.0116 0.3986 -0.3069 0.041 Uiso 1 1 calc R
C15' C 0.1010(3) 0.33020(15) -0.30967(8) 0.0322(16) Uani 1 1 d G
H15B H 0.0823 0.3177 -0.2812 0.039 Uiso 1 1 calc R
C16' C 0.3091(4) 0.30651(18) -0.23446(16) 0.0270(15) Uani 1 1 d .
H16C H 0.3425 0.3117 -0.2052 0.032 Uiso 1 1 calc R
H16D H 0.2371 0.3241 -0.2342 0.032 Uiso 1 1 calc R
C17' C 0.3808(5) 0.3337(2) -0.26909(19) 0.0293(16) Uani 1 1 d .
C18' C 0.3609(4) 0.39269(18) -0.27496(16) 0.0399(18) Uani 1 1 d .
H18D H 0.4091 0.4065 -0.2979 0.060 Uiso 1 1 calc R
H18E H 0.3756 0.4113 -0.2473 0.060 Uiso 1 1 calc R
H18F H 0.2850 0.3986 -0.2835 0.060 Uiso 1 1 calc R
C19' C 0.0108(2) 0.12573(15) -0.19415(13) 0.0310(17) Uani 1 1 d G
C20' C -0.0170(3) 0.08029(15) -0.21775(11) 0.0315(17) Uani 1 1 d G
C21' C -0.1178(4) 0.05639(12) -0.21136(13) 0.0404(19) Uani 1 1 d G
C22' C -0.1907(2) 0.07793(16) -0.18137(14) 0.051(2) Uani 1 1 d G
H22B H -0.2595 0.0616 -0.1770 0.061 Uiso 1 1 calc R
C23' C -0.1629(3) 0.12336(17) -0.15777(11) 0.0425(19) Uani 1 1 d G
H23B H -0.2127 0.1381 -0.1373 0.051 Uiso 1 1 calc R
C24' C -0.0621(3) 0.14726(12) -0.16416(11) 0.0362(17) Uani 1 1 d G
H24B H -0.0431 0.1783 -0.1480 0.043 Uiso 1 1 calc R
C25' C 0.0584(4) 0.0594(2) -0.25339(19) 0.061(2) Uani 1 1 d .
H25D H 0.1258 0.0802 -0.2534 0.091 Uiso 1 1 calc R
H25E H 0.0227 0.0627 -0.2820 0.091 Uiso 1 1 calc R
H25F H 0.0752 0.0218 -0.2477 0.091 Uiso 1 1 calc R
C26' C -0.1515(4) 0.00654(18) -0.2351(2) 0.076(3) Uani 1 1 d .
H26D H -0.2253 -0.0034 -0.2262 0.114 Uiso 1 1 calc R
H26E H -0.1012 -0.0225 -0.2279 0.114 Uiso 1 1 calc R
H26F H -0.1500 0.0130 -0.2668 0.114 Uiso 1 1 calc R
O1S O 0.1476(4) 0.51080(19) 0.09037(17) 0.1057(19) Uiso 1 1 d .
H1S H 0.1083 0.5027 0.0675 0.212 Uiso 1 1 d .
C1S C 0.2422(6) 0.4969(3) 0.0883(3) 0.141(4) Uiso 1 1 d .
H1SA H 0.2808 0.5087 0.1147 0.212 Uiso 1 1 calc R
H1SB H 0.2762 0.5130 0.0623 0.212 Uiso 1 1 calc R
H1SC H 0.2460 0.4580 0.0861 0.212 Uiso 1 1 calc R

loop_
_atom_site_aniso_label
_atom_site_aniso_U_11
_atom_site_aniso_U_22
_atom_site_aniso_U_33
_atom_site_aniso_U_23
_atom_site_aniso_U_13
_atom_site_aniso_U_12
O1 0.020(2) 0.040(3) 0.027(3) 0.005(2) 0.000(2) -0.003(2)
O2 0.043(3) 0.029(3) 0.038(3) -0.007(2) -0.014(2) -0.007(2)
O3 0.024(3) 0.063(3) 0.026(3) 0.000(3) 0.000(2) -0.005(2)
O4 0.020(3) 0.035(3) 0.029(3) 0.004(2) 0.006(2) 0.003(2)
O5 0.047(3) 0.043(3) 0.051(4) -0.015(2) -0.018(3) -0.006(3)
O1' 0.030(3) 0.039(3) 0.024(3) 0.001(2) -0.005(2) -0.004(2)
O2' 0.030(3) 0.052(3) 0.029(3) -0.003(2) -0.003(2) -0.001(2)
O3' 0.053(3) 0.062(3) 0.035(3) 0.005(3) -0.018(3) -0.003(3)
O4' 0.034(3) 0.023(2) 0.055(3) 0.016(2) 0.011(2) 0.007(2)
O5' 0.031(3) 0.042(3) 0.038(3) 0.006(2) 0.005(2) -0.001(2)
N1 0.028(3) 0.028(3) 0.020(3) 0.000(3) -0.013(3) -0.006(3)
N2 0.030(3) 0.013(3) 0.038(4) 0.000(3) -0.011(3) -0.002(3)
N1' 0.014(3) 0.040(3) 0.019(3) 0.000(3) 0.006(3) 0.005(3)
N2' 0.020(3) 0.023(3) 0.040(4) 0.002(3) 0.004(3) -0.004(3)
C1 0.024(4) 0.022(4) 0.041(5) 0.001(4) -0.015(4) 0.003(3)
C2 0.024(4) 0.025(4) 0.036(4) 0.001(3) -0.008(3) -0.005(3)
C3 0.016(4) 0.024(3) 0.023(4) -0.001(3) 0.000(3) -0.006(3)
C4 0.029(4) 0.031(4) 0.030(4) 0.016(4) -0.008(4) -0.007(3)
C5 0.018(4) 0.037(4) 0.018(4) 0.003(3) 0.008(3) 0.008(3)
C6 0.019(4) 0.035(4) 0.025(4) -0.005(3) 0.006(3) -0.006(3)
C7 0.028(4) 0.028(4) 0.027(4) 0.002(3) 0.001(4) -0.005(3)
C8 0.020(4) 0.027(3) 0.026(4) 0.004(3) -0.003(3) -0.007(3)
C9 0.039(4) 0.038(4) 0.030(4) -0.001(3) 0.000(4) 0.006(3)
C10 0.032(4) 0.025(4) 0.019(4) 0.006(3) -0.005(3) -0.004(3)
C11 0.039(5) 0.045(5) 0.035(5) -0.006(4) -0.004(4) -0.004(4)
C12 0.072(5) 0.046(4) 0.023(4) -0.009(4) 0.005(4) -0.024(5)
C13 0.050(5) 0.083(6) 0.031(5) -0.021(5) 0.010(4) -0.029(5)
C14 0.033(5) 0.107(7) 0.033(5) -0.023(5) 0.002(4) 0.002(5)
C15 0.039(4) 0.041(4) 0.030(4) 0.009(3) 0.001(4) 0.003(4)
C16 0.023(4) 0.033(4) 0.027(4) -0.004(3) -0.006(3) -0.004(3)
C17 0.051(5) 0.027(4) 0.036(5) 0.004(3) -0.008(4) -0.001(4)
C18 0.057(5) 0.053(5) 0.043(5) -0.019(4) 0.017(4) -0.002(4)
C19 0.032(4) 0.037(4) 0.040(5) -0.007(4) -0.019(4) 0.019(4)
C20 0.027(4) 0.054(5) 0.038(5) 0.021(4) -0.008(4) -0.001(4)
C21 0.049(5) 0.033(4) 0.048(5) 0.008(4) -0.020(4) 0.008(4)
C22 0.038(5) 0.047(4) 0.045(5) 0.004(4) -0.020(4) 0.005(4)
C23 0.031(4) 0.066(5) 0.036(5) 0.004(4) -0.010(4) 0.002(4)
C24 0.030(4) 0.044(4) 0.062(5) 0.034(4) -0.005(4) -0.018(3)
C25 0.055(5) 0.049(4) 0.034(5) -0.027(4) -0.002(4) 0.007(4)
C26 0.069(6) 0.072(5) 0.065(6) 0.000(5) -0.007(5) -0.003(4)
C1' 0.033(4) 0.029(4) 0.024(5) -0.006(3) 0.004(4) 0.003(4)
C2' 0.021(3) 0.037(4) 0.015(4) -0.002(3) 0.000(3) 0.006(3)
C3' 0.021(4) 0.026(3) 0.030(4) 0.000(3) -0.006(3) -0.002(3)
C4' 0.028(4) 0.053(5) 0.035(5) 0.014(4) -0.005(4) -0.014(4)
C5' 0.021(4) 0.047(4) 0.033(5) 0.014(4) -0.013(3) -0.001(3)
C6' 0.012(3) 0.035(4) 0.038(5) 0.010(3) 0.005(3) 0.003(3)
C7' 0.020(4) 0.047(4) 0.035(5) -0.008(4) 0.007(4) 0.008(4)
C8' 0.025(4) 0.026(4) 0.024(4) -0.001(3) 0.001(3) 0.002(3)
C9' 0.026(4) 0.037(4) 0.024(4) -0.009(3) 0.003(3) -0.005(3)
C10' 0.017(4) 0.036(4) 0.016(4) -0.006(3) -0.001(3) -0.004(3)
C11' 0.027(4) 0.057(5) 0.022(4) -0.003(4) 0.011(3) -0.010(4)
C12' 0.044(5) 0.071(5) 0.045(5) 0.021(4) 0.006(4) 0.004(4)
C13' 0.030(4) 0.046(4) 0.057(5) 0.018(4) -0.005(4) 0.017(4)
C14' 0.026(4) 0.041(4) 0.035(5) 0.006(4) -0.001(3) 0.009(3)
C15' 0.029(4) 0.049(4) 0.019(4) -0.005(4) -0.005(3) 0.000(3)
C16' 0.030(4) 0.031(4) 0.019(4) 0.002(3) -0.006(3) -0.002(3)
C17' 0.023(4) 0.042(4) 0.023(4) -0.001(4) -0.010(3) 0.000(4)
C18' 0.033(4) 0.050(4) 0.036(5) 0.009(4) -0.001(3) -0.012(4)
C19' 0.024(4) 0.026(4) 0.044(5) 0.000(3) 0.001(4) 0.002(3)
C20' 0.037(4) 0.027(4) 0.030(4) 0.003(3) -0.001(4) 0.009(3)
C21' 0.036(4) 0.036(4) 0.049(5) 0.002(4) -0.014(4) -0.009(4)
C22' 0.019(4) 0.049(5) 0.086(7) 0.013(4) -0.005(4) -0.005(4)
C23' 0.018(4) 0.062(5) 0.048(5) 0.007(4) 0.009(4) -0.004(4)
C24' 0.032(4) 0.046(4) 0.030(4) 0.004(4) -0.006(4) 0.004(4)
C25' 0.070(6) 0.050(4) 0.063(6) -0.013(4) -0.005(5) -0.005(4)
C26' 0.073(6) 0.032(4) 0.123(8) -0.009(5) -0.043(5) -0.013(4)

loop_
_atom_type_symbol
_atom_type_description
_atom_type_scat_dispersion_real
_atom_type_scat_dispersion_imag
_atom_type_scat_source
C C 0.0033 0.0016 'International Tables Vol C Tables 4.2.6.8 and 6.1.1.4'
H H 0.0000 0.0000 'International Tables Vol C Tables 4.2.6.8 and 6.1.1.4'
O O 0.0106 0.0060 'International Tables Vol C Tables 4.2.6.8 and 6.1.1.4'
N N 0.0061 0.0033 'International Tables Vol C Tables 4.2.6.8 and 6.1.1.4'

loop_
_geom_angle_atom_site_label_1
_geom_angle_atom_site_label_2
_geom_angle_atom_site_label_3
_geom_angle
C4 O1 C3 111.8(4)
C4' O1' C3' 111.7(4)
C1 N1 C2 114.8(5)
C1 N1 C9 123.6(5)
C2 N1 C9 121.4(4)
C7 N2 C19 124.5(4)
C7 N2 C8 113.8(4)
C19 N2 C8 121.6(4)
C1' N1' C9' 122.0(5)
C1' N1' C2' 115.8(5)
C9' N1' C2' 122.2(4)
C7' N2' C19' 122.4(4)
C7' N2' C8' 115.4(5)
C19' N2' C8' 121.9(4)
O2 C1 N1 126.9(6)
O2 C1 C8 125.9(5)
N1 C1 C8 107.0(5)
N1 C2 C3 102.3(4)
N1 C2 C16 113.2(4)
C3 C2 C16 112.3(5)
N1 C2 H2A 109.6
C3 C2 H2A 109.6
C16 C2 H2A 109.6
O1 C3 C8 112.5(4)
O1 C3 C2 112.3(4)
C8 C3 C2 105.0(4)
O1 C3 C6 105.8(4)
C8 C3 C6 103.3(4)
C2 C3 C6 117.8(5)
O3 C4 O1 121.7(6)
O3 C4 C5 128.9(6)
O1 C4 C5 109.3(5)
C4 C5 C6 104.0(4)
C4 C5 H5A 111.0
C6 C5 H5A 111.0
C4 C5 H5B 111.0
C6 C5 H5B 111.0
H5A C5 H5B 109.0
C7 C6 C5 113.9(5)
C7 C6 C3 106.2(4)
C5 C6 C3 103.6(4)
C7 C6 H6A 110.9
C5 C6 H6A 110.9
C3 C6 H6A 110.9
O4 C7 N2 124.7(5)
O4 C7 C6 128.6(6)
N2 C7 C6 106.7(5)
N2 C8 C3 105.2(4)
N2 C8 C1 114.8(5)
C3 C8 C1 104.1(4)
N2 C8 H8A 110.8
C3 C8 H8A 110.8
C1 C8 H8A 110.8
N1 C9 C10 111.1(4)
N1 C9 H9A 109.4
C10 C9 H9A 109.4
N1 C9 H9B 109.4
C10 C9 H9B 109.4
H9A C9 H9B 108.0
C11 C10 C15 120.0
C11 C10 C9 120.7(4)
C15 C10 C9 119.3(4)
C12 C11 C10 120.0
C12 C11 H11A 120.0
C10 C11 H11A 120.0
C11 C12 C13 120.0
C11 C12 H12A 120.0
C13 C12 H12A 120.0
C12 C13 C14 120.0
C12 C13 H13A 120.0
C14 C13 H13A 120.0
C15 C14 C13 120.0
C15 C14 H14A 120.0
C13 C14 H14A 120.0
C14 C15 C10 120.0
C14 C15 H15A 120.0
C10 C15 H15A 120.0
C17 C16 C2 115.4(5)
C17 C16 H16A 108.4
C2 C16 H16A 108.4
C17 C16 H16B 108.4
C2 C16 H16B 108.4
H16A C16 H16B 107.5
O5 C17 C18 122.7(6)
O5 C17 C16 120.1(6)
C18 C17 C16 117.2(6)
C17 C18 H18A 109.5
C17 C18 H18B 109.5
H18A C18 H18B 109.5
C17 C18 H18C 109.5
H18A C18 H18C 109.5
H18B C18 H18C 109.5
C20 C19 C24 120.0
C20 C19 N2 120.0(4)
C24 C19 N2 120.0(4)
C19 C20 C21 120.0
C19 C20 C25 118.6(4)
C21 C20 C25 121.4(4)
C22 C21 C20 120.0
C22 C21 C26 118.8(4)
C20 C21 C26 121.1(4)
C23 C22 C21 120.0
C23 C22 H22A 120.0
C21 C22 H22A 120.0
C22 C23 C24 120.0
C22 C23 H23A 120.0
C24 C23 H23A 120.0
C23 C24 C19 120.0
C23 C24 H24A 120.0
C19 C24 H24A 120.0
C20 C25 H25A 109.5
C20 C25 H25B 109.5
H25A C25 H25B 109.5
C20 C25 H25C 109.5
H25A C25 H25C 109.5
H25B C25 H25C 109.5
C21 C26 H26A 109.5
C21 C26 H26B 109.5
H26A C26 H26B 109.5
C21 C26 H26C 109.5
H26A C26 H26C 109.5
H26B C26 H26C 109.5
O2' C1' N1' 125.8(6)
O2' C1' C8' 125.2(6)
N1' C1' C8' 109.0(5)
N1' C2' C16' 112.7(4)
N1' C2' C3' 100.9(4)
C16' C2' C3' 113.8(4)
N1' C2' H2'A 109.7
C16' C2' H2'A 109.7
C3' C2' H2'A 109.7
O1' C3' C8' 110.3(4)
O1' C3' C2' 111.9(4)
C8' C3' C2' 106.5(4)
O1' C3' C6' 105.1(4)
C8' C3' C6' 105.7(4)
C2' C3' C6' 117.2(5)
O3' C4' O1' 119.3(6)
O3' C4' C5' 130.1(6)
O1' C4' C5' 110.7(5)
C4' C5' C6' 105.0(5)
C4' C5' H5'A 110.7
C6' C5' H5'A 110.7
C4' C5' H5'B 110.7
C6' C5' H5'B 110.7
H5'A C5' H5'B 108.8
C5' C6' C7' 113.0(5)
C5' C6' C3' 105.4(4)
C7' C6' C3' 105.9(4)
C5' C6' H6'A 110.8
C7' C6' H6'A 110.8
C3' C6' H6'A 110.8
O4' C7' N2' 125.8(6)
O4' C7' C6' 127.2(6)
N2' C7' C6' 107.0(5)
N2' C8' C1' 112.3(5)
N2' C8' C3' 104.9(4)
C1' C8' C3' 104.9(5)
N2' C8' H8'A 111.5
C1' C8' H8'A 111.5
C3' C8' H8'A 111.5
N1' C9' C10' 115.6(4)
N1' C9' H9'A 108.4
C10' C9' H9'A 108.4
N1' C9' H9'B 108.4
C10' C9' H9'B 108.4
H9'A C9' H9'B 107.4
C11' C10' C15' 120.0
C11' C10' C9' 118.3(3)
C15' C10' C9' 121.7(3)
C10' C11' C12' 120.0
C10' C11' H11B 120.0
C12' C11' H11B 120.0
C11' C12' C13' 120.0
C11' C12' H12B 120.0
C13' C12' H12B 120.0
C14' C13' C12' 120.0
C14' C13' H13B 120.0
C12' C13' H13B 120.0
C15' C14' C13' 120.0
C15' C14' H14B 120.0
C13' C14' H14B 120.0
C14' C15' C10' 120.0
C14' C15' H15B 120.0
C10' C15' H15B 120.0
C2' C16' C17' 113.7(4)
C2' C16' H16C 108.8
C17' C16' H16C 108.8
C2' C16' H16D 108.8
C17' C16' H16D 108.8
H16C C16' H16D 107.7
O5' C17' C18' 123.5(6)
O5' C17' C16' 121.5(5)
C18' C17' C16' 115.0(5)
C17' C18' H18D 109.5
C17' C18' H18E 109.5
H18D C18' H18E 109.5
C17' C18' H18F 109.5
H18D C18' H18F 109.5
H18E C18' H18F 109.5
C20' C19' C24' 120.0
C20' C19' N2' 121.6(4)
C24' C19' N2' 118.2(4)
C19' C20' C21' 120.0
C19' C20' C25' 120.1(4)
C21' C20' C25' 119.7(4)
C20' C21' C22' 120.0
C20' C21' C26' 122.5(4)
C22' C21' C26' 117.5(4)
C23' C22' C21' 120.0
C23' C22' H22B 120.0
C21' C22' H22B 120.0
C22' C23' C24' 120.0
C22' C23' H23B 120.0
C24' C23' H23B 120.0
C23' C24' C19' 120.0
C23' C24' H24B 120.0
C19' C24' H24B 120.0
C20' C25' H25D 109.5
C20' C25' H25E 109.5
H25D C25' H25E 109.5
C20' C25' H25F 109.5
H25D C25' H25F 109.5
H25E C25' H25F 109.5
C21' C26' H26D 109.5
C21' C26' H26E 109.5
H26D C26' H26E 109.5
C21' C26' H26F 109.5
H26D C26' H26F 109.5
H26E C26' H26F 109.5
C1S O1S H1S 115.0
O1S C1S H1SA 109.5
O1S C1S H1SB 109.5
H1SA C1S H1SB 109.5
O1S C1S H1SC 109.5
H1SA C1S H1SC 109.5
H1SB C1S H1SC 109.5

loop_
_geom_bond_atom_site_label_1
_geom_bond_atom_site_label_2
_geom_bond_distance
O1 C4 1.378(6)
O1 C3 1.430(5)
O2 C1 1.202(5)
O3 C4 1.192(6)
O4 C7 1.200(5)
O5 C17 1.220(6)
O1' C4' 1.379(6)
O1' C3' 1.453(6)
O2' C1' 1.234(6)
O3' C4' 1.195(6)
O4' C7' 1.196(6)
O5' C17' 1.187(6)
N1 C1 1.349(6)
N1 C2 1.456(6)
N1 C9 1.464(6)
N2 C7 1.385(6)
N2 C19 1.426(4)
N2 C8 1.449(5)
N1' C1' 1.332(6)
N1' C9' 1.440(6)
N1' C2' 1.491(6)
N2' C7' 1.397(6)
N2' C19' 1.423(4)
N2' C8' 1.458(5)
C1 C8 1.532(7)
C2 C3 1.523(6)
C2 C16 1.536(6)
C2 H2A 1.0000
C3 C8 1.523(6)
C3 C6 1.542(6)
C4 C5 1.521(7)
C5 C6 1.534(6)
C5 H5A 0.9900
C5 H5B 0.9900
C6 C7 1.503(6)
C6 H6A 1.0000
C8 H8A 1.0000
C9 C10 1.529(5)
C9 H9A 0.9900
C9 H9B 0.9900
C10 C11 1.3900
C10 C15 1.3900
C11 C12 1.3900
C11 H11A 0.9500
C12 C13 1.3900
C12 H12A 0.9500
C13 C14 1.3900
C13 H13A 0.9500
C14 C15 1.3900
C14 H14A 0.9500
C15 H15A 0.9500
C16 C17 1.490(7)
C16 H16A 0.9900
C16 H16B 0.9900
C17 C18 1.460(7)
C18 H18A 0.9800
C18 H18B 0.9800
C18 H18C 0.9800
C19 C20 1.3900
C19 C24 1.3900
C20 C21 1.3900
C20 C25 1.484(5)
C21 C22 1.3900
C21 C26 1.509(5)
C22 C23 1.3900
C22 H22A 0.9500
C23 C24 1.3900
C23 H23A 0.9500
C24 H24A 0.9500
C25 H25A 0.9800
C25 H25B 0.9800
C25 H25C 0.9800
C26 H26A 0.9800
C26 H26B 0.9800
C26 H26C 0.9800
C1' C8' 1.495(7)
C2' C16' 1.510(6)
C2' C3' 1.549(7)
C2' H2'A 1.0000
C3' C8' 1.533(6)
C3' C6' 1.567(6)
C4' C5' 1.504(7)
C5' C6' 1.510(6)
C5' H5'A 0.9900
C5' H5'B 0.9900
C6' C7' 1.521(6)
C6' H6'A 1.0000
C8' H8'A 1.0000
C9' C10' 1.529(5)
C9' H9'A 0.9900
C9' H9'B 0.9900
C10' C11' 1.3900
C10' C15' 1.3900
C11' C12' 1.3900
C11' H11B 0.9500
C12' C13' 1.3900
C12' H12B 0.9500
C13' C14' 1.3900
C13' H13B 0.9500
C14' C15' 1.3900
C14' H14B 0.9500
C15' H15B 0.9500
C16' C17' 1.535(6)
C16' H16C 0.9900
C16' H16D 0.9900
C17' C18' 1.509(6)
C18' H18D 0.9800
C18' H18E 0.9800
C18' H18F 0.9800
C19' C20' 1.3900
C19' C24' 1.3900
C20' C21' 1.3900
C20' C25' 1.522(5)
C21' C22' 1.3900
C21' C26' 1.503(5)
C22' C23' 1.3900
C22' H22B 0.9500
C23' C24' 1.3900
C23' H23B 0.9500
C24' H24B 0.9500
C25' H25D 0.9800
C25' H25E 0.9800
C25' H25F 0.9800
C26' H26D 0.9800
C26' H26E 0.9800
C26' H26F 0.9800
O1S C1S 1.216(8)
O1S H1S 0.8734
C1S H1SA 0.9800
C1S H1SB 0.9800
C1S H1SC 0.9800

loop_
_geom_hbond_atom_site_label_D
_geom_hbond_atom_site_label_H
_geom_hbond_atom_site_label_A
_geom_hbond_site_symmetry_A
_geom_hbond_distance_DH
_geom_hbond_distance_HA
_geom_hbond_distance_DA
_geom_hbond_angle_DHA
O1S H1S O5 1_555 0.87 2.05 2.828(6) 148

loop_
_geom_torsion_atom_site_label_1
_geom_torsion_atom_site_label_2
_geom_torsion_atom_site_label_3
_geom_torsion_atom_site_label_4
_geom_torsion
C2 N1 C1 O2 178.3(5)
C9 N1 C1 O2 3.9(10)
C2 N1 C1 C8 -5.8(6)
C9 N1 C1 C8 179.8(4)
C1 N1 C2 C3 20.4(6)
C9 N1 C2 C3 -165.1(4)
C1 N1 C2 C16 -100.7(5)
C9 N1 C2 C16 73.8(6)
C4 O1 C3 C8 129.7(5)
C4 O1 C3 C2 -112.2(5)
C4 O1 C3 C6 17.6(6)
N1 C2 C3 O1 -148.3(4)
C16 C2 C3 O1 -26.7(6)
N1 C2 C3 C8 -25.8(5)
C16 C2 C3 C8 95.8(5)
N1 C2 C3 C6 88.4(5)
C16 C2 C3 C6 -150.0(5)
C3 O1 C4 O3 173.5(5)
C3 O1 C4 C5 -4.2(6)
O3 C4 C5 C6 171.6(6)
O1 C4 C5 C6 -10.9(6)
C4 C5 C6 C7 -94.6(5)
C4 C5 C6 C3 20.3(5)
O1 C3 C6 C7 97.1(5)
C8 C3 C6 C7 -21.3(6)
C2 C3 C6 C7 -136.4(5)
O1 C3 C6 C5 -23.2(5)
C8 C3 C6 C5 -141.6(4)
C2 C3 C6 C5 103.3(5)
C19 N2 C7 O4 1.0(9)
C8 N2 C7 O4 176.9(6)
C19 N2 C7 C6 -177.3(4)
C8 N2 C7 C6 -1.4(7)
C5 C6 C7 O4 -50.2(8)
C3 C6 C7 O4 -163.6(6)
C5 C6 C7 N2 127.9(5)
C3 C6 C7 N2 14.5(6)
C7 N2 C8 C3 -12.5(6)
C19 N2 C8 C3 163.6(4)
C7 N2 C8 C1 101.3(5)
C19 N2 C8 C1 -82.7(6)
O1 C3 C8 N2 -93.4(5)
C2 C3 C8 N2 144.1(4)
C6 C3 C8 N2 20.2(6)
O1 C3 C8 C1 145.5(4)
C2 C3 C8 C1 23.1(6)
C6 C3 C8 C1 -100.9(5)
O2 C1 C8 N2 50.1(8)
N1 C1 C8 N2 -125.8(5)
O2 C1 C8 C3 164.6(6)
N1 C1 C8 C3 -11.4(6)
C1 N1 C9 C10 -129.3(5)
C2 N1 C9 C10 56.7(6)
N1 C9 C10 C11 -128.0(4)
N1 C9 C10 C15 52.1(5)
C15 C10 C11 C12 0.0
C9 C10 C11 C12 -179.9(4)
C10 C11 C12 C13 0.0
C11 C12 C13 C14 0.0
C12 C13 C14 C15 0.0
C13 C14 C15 C10 0.0
C11 C10 C15 C14 0.0
C9 C10 C15 C14 179.9(4)
N1 C2 C16 C17 -165.8(5)
C3 C2 C16 C17 78.9(6)
C2 C16 C17 O5 12.1(8)
C2 C16 C17 C18 -168.6(5)
C7 N2 C19 C20 -72.4(6)
C8 N2 C19 C20 112.0(4)
C7 N2 C19 C24 110.1(5)
C8 N2 C19 C24 -65.5(5)
C24 C19 C20 C21 0.0
N2 C19 C20 C21 -177.5(4)
C24 C19 C20 C25 -178.9(4)
N2 C19 C20 C25 3.6(4)
C19 C20 C21 C22 0.0
C25 C20 C21 C22 178.9(4)
C19 C20 C21 C26 178.6(4)
C25 C20 C21 C26 -2.5(5)
C20 C21 C22 C23 0.0
C26 C21 C22 C23 -178.6(4)
C21 C22 C23 C24 0.0
C22 C23 C24 C19 0.0
C20 C19 C24 C23 0.0
N2 C19 C24 C23 177.5(4)
C9' N1' C1' O2' -2.6(9)
C2' N1' C1' O2' 178.9(5)
C9' N1' C1' C8' 177.9(4)
C2' N1' C1' C8' -0.6(7)
C1' N1' C2' C16' -111.1(5)
C9' N1' C2' C16' 70.4(6)
C1' N1' C2' C3' 10.7(6)
C9' N1' C2' C3' -167.8(4)
C4' O1' C3' C8' 122.5(5)
C4' O1' C3' C2' -119.2(5)
C4' O1' C3' C6' 9.0(6)
N1' C2' C3' O1' -136.5(4)
C16' C2' C3' O1' -15.5(6)
N1' C2' C3' C8' -15.9(5)
C16' C2' C3' C8' 105.1(5)
N1' C2' C3' C6' 102.1(5)
C16' C2' C3' C6' -136.9(5)
C3' O1' C4' O3' -179.3(5)
C3' O1' C4' C5' -0.1(6)
O3' C4' C5' C6' 170.0(7)
O1' C4' C5' C6' -9.2(6)
C4' C5' C6' C7' -101.2(5)
C4' C5' C6' C3' 14.0(6)
O1' C3' C6' C5' -14.2(5)
C8' C3' C6' C5' -130.8(5)
C2' C3' C6' C5' 110.7(5)
O1' C3' C6' C7' 105.8(5)
C8' C3' C6' C7' -10.8(6)
C2' C3' C6' C7' -129.3(5)
C19' N2' C7' O4' 2.4(9)
C8' N2' C7' O4' 176.3(6)
C19' N2' C7' C6' -176.2(4)
C8' N2' C7' C6' -2.2(7)
C5' C6' C7' O4' -55.5(8)
C3' C6' C7' O4' -170.4(6)
C5' C6' C7' N2' 123.0(5)
C3' C6' C7' N2' 8.1(6)
C7' N2' C8' C1' 108.6(6)
C19' N2' C8' C1' -77.4(6)
C7' N2' C8' C3' -4.8(6)
C19' N2' C8' C3' 169.2(4)
O2' C1' C8' N2' 57.1(8)
N1' C1' C8' N2' -123.4(5)
O2' C1' C8' C3' 170.5(5)
N1' C1' C8' C3' -10.0(6)
O1' C3' C8' N2' -103.6(5)
C2' C3' C8' N2' 134.7(4)
C6' C3' C8' N2' 9.4(6)
O1' C3' C8' C1' 137.9(4)
C2' C3' C8' C1' 16.3(5)
C6' C3' C8' C1' -109.1(5)
C1' N1' C9' C10' 85.4(6)
C2' N1' C9' C10' -96.2(5)
N1' C9' C10' C11' 167.6(3)
N1' C9' C10' C15' -12.7(5)
C15' C10' C11' C12' 0.0
C9' C10' C11' C12' 179.8(3)
C10' C11' C12' C13' 0.0
C11' C12' C13' C14' 0.0
C12' C13' C14' C15' 0.0
C13' C14' C15' C10' 0.0
C11' C10' C15' C14' 0.0
C9' C10' C15' C14' -179.8(3)
N1' C2' C16' C17' -82.4(5)
C3' C2' C16' C17' 163.4(4)
C2' C16' C17' O5' -26.8(8)
C2' C16' C17' C18' 154.7(4)
C7' N2' C19' C20' -62.8(6)
C8' N2' C19' C20' 123.6(4)
C7' N2' C19' C24' 113.2(5)
C8' N2' C19' C24' -60.4(5)
C24' C19' C20' C21' 0.0
N2' C19' C20' C21' 175.9(4)
C24' C19' C20' C25' 174.7(4)
N2' C19' C20' C25' -9.3(4)
C19' C20' C21' C22' 0.0
C25' C20' C21' C22' -174.7(4)
C19' C20' C21' C26' -178.6(4)
C25' C20' C21' C26' 6.7(5)
C20' C21' C22' C23' 0.0
C26' C21' C22' C23' 178.6(4)
C21' C22' C23' C24' 0.0
C22' C23' C24' C19' 0.0
C20' C19' C24' C23' 0.0
N2' C19' C24' C23' -176.1(4)
